data_4074218
loop_
_publ_author_name
'Braunschweig, Holger'
'Lutz, Matthias'
'Radacki, Krzysztof'
'Schauml\"offel, Anu'
'Seeler, Fabian'
'Unkelbach, Christian'

_publ_section_title
;
 Facile Syntheses of Trovacene, the Formation of [n]Boratrovacenophanes
 (n= 1, 2), and Their Reactivity toward [Pt(PEt3)4]
;
_journal_issue 19
_journal_name_full Organometallics
_journal_page_first 4433
_journal_paper_doi 10.1021/om060471f
_journal_volume 25
_journal_year 2006
_chemical_formula_moiety 'C28 H52 B2 N2 P2 Pt V'
_chemical_formula_sum 'C28 H52 B2 N2 P2 Pt V'
_chemical_formula_weight 746.31
_chemical_name_common
;
?
;
_chemical_name_systematic
; 
?
;
_space_group_IT_number 14
_symmetry_cell_setting monoclinic
_symmetry_space_group_name_Hall '-P 2yn'
_symmetry_space_group_name_H-M 'P 1 21/n 1'
_atom_sites_solution_hydrogens geom
_atom_sites_solution_primary direct
_atom_sites_solution_secondary difmap
_audit_creation_method SHELXL-97
_cell_angle_alpha 90.00
_cell_angle_beta 91.2400(10)
_cell_angle_gamma 90.00
_cell_formula_units_Z 4
_cell_length_a 8.56510(10)
_cell_length_b 17.6564(3)
_cell_length_c 21.2350(4)
_cell_measurement_reflns_used 9382
_cell_measurement_temperature 103(2)
_cell_measurement_theta_max 26.47
_cell_measurement_theta_min 2.50
_cell_volume 3210.59(9)
_computing_cell_refinement 'Saint+ ver. 7.12A (Bruker AXS)'
_computing_data_collection 'APEX2 ver. 1.0-27 (Bruker AXS)'
_computing_data_reduction 'Saint+ ver. 7.12A (Bruker AXS)'
_computing_molecular_graphics 'XP ver. 5.1 (Bruker AXS, 1998)'
_computing_publication_material 'SHELXL-97 (Sheldrick, 1997)'
_computing_structure_refinement 'SHELXL-97 (Sheldrick, 1997)'
_computing_structure_solution 'SHELXS-97 (Sheldrick, 1990)'
_diffrn_ambient_temperature 103(2)
_diffrn_measured_fraction_theta_full 0.999
_diffrn_measured_fraction_theta_max 0.998
_diffrn_measurement_device_type 'CCD area detector'
_diffrn_measurement_method 'phi and omega scans'
_diffrn_radiation_monochromator 'multi-layer mirror'
_diffrn_radiation_source 'rotating anode'
_diffrn_radiation_type MoK\a
_diffrn_radiation_wavelength 0.71073
_diffrn_reflns_av_R_equivalents 0.0840
_diffrn_reflns_av_sigmaI/netI 0.0259
_diffrn_reflns_limit_h_max 10
_diffrn_reflns_limit_h_min -10
_diffrn_reflns_limit_k_max 22
_diffrn_reflns_limit_k_min -22
_diffrn_reflns_limit_l_max 26
_diffrn_reflns_limit_l_min -26
_diffrn_reflns_number 76056
_diffrn_reflns_theta_full 26.00
_diffrn_reflns_theta_max 26.47
_diffrn_reflns_theta_min 1.50
_exptl_absorpt_coefficient_mu 4.763
_exptl_absorpt_correction_T_max 0.7530
_exptl_absorpt_correction_T_min 0.4172
_exptl_absorpt_correction_type multi-scan
_exptl_absorpt_process_details 'Sadabs 2004/1 (Brucker Nonius 2004)'
_exptl_crystal_colour red
_exptl_crystal_density_diffrn 1.544
_exptl_crystal_density_method 'not measured'
_exptl_crystal_description plate
_exptl_crystal_F_000 1500
_exptl_crystal_size_max 0.20
_exptl_crystal_size_mid 0.19
_exptl_crystal_size_min 0.06
_refine_diff_density_max 1.576
_refine_diff_density_min -0.793
_refine_diff_density_rms 0.095
_refine_ls_extinction_method none
_refine_ls_goodness_of_fit_ref 1.128
_refine_ls_hydrogen_treatment constr
_refine_ls_matrix_type full
_refine_ls_number_parameters 335
_refine_ls_number_reflns 6634
_refine_ls_number_restraints 0
_refine_ls_restrained_S_all 1.128
_refine_ls_R_factor_all 0.0205
_refine_ls_R_factor_gt 0.0197
_refine_ls_shift/su_max 0.002
_refine_ls_shift/su_mean 0.000
_refine_ls_structure_factor_coef Fsqd
_refine_ls_weighting_details 'calc w=1/[\s^2^(Fo^2^)+(0.0135P)^2^+3.8341P] where P=(Fo^2^+2Fc^2^)/3'
_refine_ls_weighting_scheme calc
_refine_ls_wR_factor_gt 0.0501
_refine_ls_wR_factor_ref 0.0505
_reflns_number_gt 6440
_reflns_number_total 6634
_reflns_threshold_expression >2sigma(I)
_cod_data_source_file om060471fsi20060731_043700.cif
_cod_data_source_block KR071
_cod_depositor_comments
;
The following automatic conversions were performed:

'_symmetry_cell_setting' value 'Monoclinic' changed to 'monoclinic'
according to /home/saulius/struct/CIF-dictionaries/cif_core.dic
dictionary named 'cif_core.dic' version 2.4.1 from 2010-06-29.

Automatic conversion script
Id: cif_fix_values 1715 2011-07-08 13:25:40Z adriana 
;
_cod_original_sg_symbol_Hall ' '
_cod_original_sg_symbol_H-M P2(1)/n
_cod_database_code 4074218

loop_
_symmetry_equiv_pos_as_xyz
'x, y, z'
'-x+1/2, y+1/2, -z+1/2'
'-x, -y, -z'
'x-1/2, -y-1/2, z-1/2'

loop_
_atom_site_label
_atom_site_type_symbol
_atom_site_fract_x
_atom_site_fract_y
_atom_site_fract_z
_atom_site_U_iso_or_equiv
_atom_site_adp_type
_atom_site_occupancy
_atom_site_symmetry_multiplicity
_atom_site_calc_flag
_atom_site_refinement_flags
Pt1 Pt 0.381611(10) 0.302092(5) 0.161504(4) 0.01796(4) Uani 1 1 d .
V1 V 0.24631(6) 0.11322(2) 0.05564(2) 0.03062(11) Uani 1 1 d .
B1 B 0.4089(4) 0.28917(17) 0.06402(14) 0.0249(6) Uani 1 1 d .
C1 C 0.4774(5) 0.20442(15) 0.30309(14) 0.0387(7) Uani 1 1 d .
H1A H 0.4103 0.1627 0.2872 0.046 Uiso 1 1 calc R
H1B H 0.5819 0.1972 0.2850 0.046 Uiso 1 1 calc R
C2 C 0.2179(4) 0.30449(15) 0.31724(13) 0.0314(6) Uani 1 1 d .
H2A H 0.2453 0.3016 0.3627 0.038 Uiso 1 1 calc R
H2B H 0.1732 0.3553 0.3089 0.038 Uiso 1 1 calc R
C3 C 0.5201(3) 0.36477(16) 0.31231(13) 0.0323(6) Uani 1 1 d .
H3A H 0.4772 0.4157 0.3029 0.039 Uiso 1 1 calc R
H3B H 0.5136 0.3567 0.3583 0.039 Uiso 1 1 calc R
C4 C 0.1482(3) 0.05220(16) 0.13859(14) 0.0345(6) Uani 1 1 d .
H4 H 0.0414 0.0382 0.1408 0.041 Uiso 1 1 calc R
C5 C 0.1486(4) 0.22268(16) 0.03258(13) 0.0351(7) Uani 1 1 d .
H5 H 0.1042 0.2635 0.0552 0.042 Uiso 1 1 calc R
C6 C 0.0416(5) 0.16610(19) 0.01172(15) 0.0500(9) Uani 1 1 d .
H6 H -0.0650 0.1760 0.0202 0.060 Uiso 1 1 calc R
C7 C 0.2698(4) 0.00760(16) 0.11408(17) 0.0442(8) Uani 1 1 d .
H7 H 0.2596 -0.0419 0.0970 0.053 Uiso 1 1 calc R
C8 C 0.3628(7) 0.1018(2) -0.03431(19) 0.0819(17) Uani 1 1 d .
H8 H 0.4463 0.0732 -0.0509 0.098 Uiso 1 1 calc R
C9 C 0.0705(6) 0.0973(2) -0.01974(17) 0.0670(14) Uani 1 1 d .
H9 H -0.0184 0.0666 -0.0285 0.080 Uiso 1 1 calc R
C10 C 0.2141(7) 0.0684(2) -0.03982(18) 0.0792(16) Uani 1 1 d .
H10 H 0.2102 0.0202 -0.0596 0.095 Uiso 1 1 calc R
C11 C 0.3112(4) 0.22694(16) 0.02446(12) 0.0323(6) Uani 1 1 d .
P2 P 0.39691(8) 0.29388(4) 0.27193(3) 0.02310(14) Uani 1 1 d .
B2 B 0.4889(4) 0.19504(16) 0.15478(14) 0.0264(6) Uani 1 1 d .
P1 P 0.23939(7) 0.41484(3) 0.15156(3) 0.02038(12) Uani 1 1 d .
N1 N 0.5130(3) 0.33444(14) 0.02870(11) 0.0335(5) Uani 1 1 d .
C12 C 0.3788(3) 0.12260(15) 0.14749(13) 0.0282(5) Uani 1 1 d .
C13 C 0.2150(3) 0.12135(15) 0.15910(12) 0.0279(5) Uani 1 1 d .
H13 H 0.1588 0.1615 0.1780 0.033 Uiso 1 1 calc R
C14 C 0.0307(3) 0.40382(16) 0.16892(14) 0.0309(6) Uani 1 1 d .
H14A H -0.0145 0.3666 0.1388 0.037 Uiso 1 1 calc R
H14B H 0.0231 0.3817 0.2116 0.037 Uiso 1 1 calc R
C15 C 0.2321(3) 0.46510(15) 0.07515(12) 0.0294(6) Uani 1 1 d .
H15A H 0.1835 0.5153 0.0817 0.035 Uiso 1 1 calc R
H15B H 0.3406 0.4740 0.0618 0.035 Uiso 1 1 calc R
C16 C 0.4942(5) 0.19574(18) 0.37452(16) 0.0520(10) Uani 1 1 d .
H16A H 0.5602 0.2365 0.3915 0.078 Uiso 1 1 calc R
H16B H 0.5422 0.1467 0.3845 0.078 Uiso 1 1 calc R
H16C H 0.3908 0.1984 0.3933 0.078 Uiso 1 1 calc R
C17 C 0.1437(4) 0.42532(17) 0.02169(13) 0.0377(7) Uani 1 1 d .
H17A H 0.1907 0.3756 0.0143 0.057 Uiso 1 1 calc R
H17B H 0.1492 0.4560 -0.0167 0.057 Uiso 1 1 calc R
H17C H 0.0342 0.4188 0.0331 0.057 Uiso 1 1 calc R
C18 C 0.0945(4) 0.2451(2) 0.30189(15) 0.0421(7) Uani 1 1 d .
H18A H 0.0658 0.2478 0.2570 0.063 Uiso 1 1 calc R
H18B H 0.0019 0.2545 0.3271 0.063 Uiso 1 1 calc R
H18C H 0.1361 0.1947 0.3117 0.063 Uiso 1 1 calc R
C19 C 0.6198(4) 0.38957(19) 0.05708(16) 0.0428(7) Uani 1 1 d .
H19A H 0.5994 0.3939 0.1022 0.064 Uiso 1 1 calc R
H19B H 0.6040 0.4389 0.0368 0.064 Uiso 1 1 calc R
H19C H 0.7277 0.3729 0.0513 0.064 Uiso 1 1 calc R
C20 C 0.4101(4) 0.05024(17) 0.11960(18) 0.0445(8) Uani 1 1 d .
H20 H 0.5098 0.0334 0.1068 0.053 Uiso 1 1 calc R
C21 C 0.6910(4) 0.3637(2) 0.29465(18) 0.0516(9) Uani 1 1 d .
H21A H 0.7374 0.3150 0.3069 0.077 Uiso 1 1 calc R
H21B H 0.7465 0.4047 0.3166 0.077 Uiso 1 1 calc R
H21C H 0.6993 0.3706 0.2491 0.077 Uiso 1 1 calc R
C22 C 0.5231(5) 0.3353(2) -0.03981(15) 0.0599(11) Uani 1 1 d .
H22A H 0.4422 0.3022 -0.0581 0.090 Uiso 1 1 calc R
H22B H 0.6262 0.3172 -0.0520 0.090 Uiso 1 1 calc R
H22C H 0.5075 0.3871 -0.0553 0.090 Uiso 1 1 calc R
N2 N 0.6528(3) 0.18255(14) 0.15943(13) 0.0357(6) Uani 1 1 d .
C23 C 0.2967(3) 0.49476(14) 0.20284(13) 0.0282(5) Uani 1 1 d .
H23A H 0.2292 0.5388 0.1927 0.034 Uiso 1 1 calc R
H23B H 0.2793 0.4806 0.2473 0.034 Uiso 1 1 calc R
C24 C 0.4668(4) 0.51754(17) 0.19568(14) 0.0365(6) Uani 1 1 d .
H24A H 0.5335 0.4727 0.2006 0.055 Uiso 1 1 calc R
H24B H 0.4954 0.5550 0.2280 0.055 Uiso 1 1 calc R
H24C H 0.4810 0.5396 0.1538 0.055 Uiso 1 1 calc R
C25 C -0.0711(4) 0.47498(19) 0.16636(17) 0.0439(8) Uani 1 1 d .
H25A H -0.0367 0.5102 0.1995 0.066 Uiso 1 1 calc R
H25B H -0.1803 0.4610 0.1728 0.066 Uiso 1 1 calc R
H25C H -0.0615 0.4993 0.1252 0.066 Uiso 1 1 calc R
C26 C 0.7654(4) 0.2439(2) 0.15725(19) 0.0502(9) Uani 1 1 d .
H26A H 0.7105 0.2919 0.1501 0.075 Uiso 1 1 calc R
H26B H 0.8376 0.2350 0.1228 0.075 Uiso 1 1 calc R
H26C H 0.8243 0.2463 0.1973 0.075 Uiso 1 1 calc R
C27 C 0.7302(4) 0.1103(2) 0.1711(2) 0.0602(11) Uani 1 1 d .
H27A H 0.7799 0.0932 0.1325 0.090 Uiso 1 1 calc R
H27B H 0.6530 0.0728 0.1840 0.090 Uiso 1 1 calc R
H27C H 0.8097 0.1165 0.2046 0.090 Uiso 1 1 calc R
C28 C 0.4043(5) 0.1724(2) -0.00727(16) 0.0572(11) Uani 1 1 d .
H28 H 0.5113 0.1856 -0.0108 0.069 Uiso 1 1 calc R

loop_
_atom_site_aniso_label
_atom_site_aniso_U_11
_atom_site_aniso_U_22
_atom_site_aniso_U_33
_atom_site_aniso_U_23
_atom_site_aniso_U_13
_atom_site_aniso_U_12
Pt1 0.02269(6) 0.01539(6) 0.01575(6) -0.00125(3) -0.00086(4) -0.00084(3)
V1 0.0493(3) 0.0191(2) 0.0237(2) -0.00528(17) 0.0054(2) -0.00824(19)
B1 0.0327(15) 0.0211(13) 0.0210(14) -0.0022(11) 0.0049(12) -0.0029(11)
C1 0.067(2) 0.0240(14) 0.0251(15) 0.0004(11) -0.0101(14) 0.0109(13)
C2 0.0401(16) 0.0343(15) 0.0200(13) -0.0001(10) 0.0029(12) 0.0044(11)
C3 0.0424(15) 0.0295(14) 0.0246(13) -0.0059(11) -0.0082(12) -0.0018(12)
C4 0.0366(15) 0.0330(15) 0.0338(15) 0.0143(12) -0.0016(12) -0.0033(12)
C5 0.0517(17) 0.0247(13) 0.0283(14) 0.0080(12) -0.0154(13) -0.0101(13)
C6 0.069(2) 0.0408(18) 0.0390(17) 0.0161(15) -0.0285(17) -0.0247(17)
C7 0.0534(19) 0.0184(13) 0.060(2) 0.0038(14) -0.0043(16) -0.0002(13)
C8 0.147(5) 0.049(2) 0.051(2) -0.0278(19) 0.057(3) -0.040(3)
C9 0.118(4) 0.052(2) 0.0301(17) 0.0089(16) -0.025(2) -0.048(2)
C10 0.155(5) 0.050(2) 0.0334(19) -0.0189(17) 0.023(2) -0.046(3)
C11 0.0556(18) 0.0248(13) 0.0165(12) -0.0016(11) 0.0018(12) -0.0081(13)
P2 0.0329(3) 0.0192(3) 0.0170(3) -0.0011(2) -0.0037(3) 0.0021(2)
B2 0.0339(16) 0.0249(15) 0.0203(14) -0.0027(11) 0.0005(12) 0.0023(11)
P1 0.0253(3) 0.0158(3) 0.0200(3) 0.0005(2) -0.0023(2) -0.0015(2)
N1 0.0446(14) 0.0309(12) 0.0254(11) -0.0019(10) 0.0115(10) -0.0121(11)
C12 0.0358(14) 0.0178(12) 0.0310(13) 0.0012(11) -0.0022(11) 0.0049(10)
C13 0.0380(14) 0.0252(13) 0.0207(12) 0.0049(10) 0.0024(11) 0.0024(11)
C14 0.0271(13) 0.0270(13) 0.0384(15) 0.0064(12) -0.0010(11) -0.0016(11)
C15 0.0410(15) 0.0209(12) 0.0262(13) 0.0053(11) -0.0031(11) -0.0012(11)
C16 0.089(3) 0.0399(19) 0.0265(16) 0.0052(13) -0.0114(17) 0.0188(17)
C17 0.0546(18) 0.0298(14) 0.0283(14) 0.0060(12) -0.0119(13) 0.0014(13)
C18 0.0419(17) 0.0489(19) 0.0357(16) 0.0041(14) 0.0043(13) -0.0059(14)
C19 0.0405(16) 0.0446(18) 0.0436(18) 0.0008(14) 0.0101(14) -0.0172(14)
C20 0.0397(16) 0.0233(14) 0.070(2) -0.0114(15) -0.0013(16) 0.0081(12)
C21 0.0433(18) 0.055(2) 0.056(2) -0.0117(17) -0.0100(16) -0.0082(16)
C22 0.091(3) 0.060(2) 0.0291(16) -0.0025(16) 0.0241(17) -0.033(2)
N2 0.0314(12) 0.0320(12) 0.0436(14) -0.0086(11) -0.0030(11) 0.0100(10)
C23 0.0356(14) 0.0200(12) 0.0286(13) -0.0060(10) -0.0054(11) 0.0020(10)
C24 0.0425(16) 0.0320(15) 0.0346(15) -0.0037(12) -0.0068(13) -0.0121(12)
C25 0.0340(15) 0.0405(17) 0.057(2) 0.0068(15) 0.0027(14) 0.0058(13)
C26 0.0269(15) 0.054(2) 0.070(2) -0.0172(18) 0.0002(15) 0.0040(14)
C27 0.0467(19) 0.045(2) 0.089(3) -0.015(2) -0.018(2) 0.0234(16)
C28 0.096(3) 0.0360(17) 0.0411(18) -0.0107(15) 0.0418(19) -0.0193(19)

loop_
_atom_type_symbol
_atom_type_description
_atom_type_scat_dispersion_real
_atom_type_scat_dispersion_imag
_atom_type_scat_source
C C 0.0033 0.0016 'International Tables Vol C Tables 4.2.6.8 and 6.1.1.4'
H H 0.0000 0.0000 'International Tables Vol C Tables 4.2.6.8 and 6.1.1.4'
B B 0.0013 0.0007 'International Tables Vol C Tables 4.2.6.8 and 6.1.1.4'
N N 0.0061 0.0033 'International Tables Vol C Tables 4.2.6.8 and 6.1.1.4'
P P 0.1023 0.0942 'International Tables Vol C Tables 4.2.6.8 and 6.1.1.4'
V V 0.3005 0.5294 'International Tables Vol C Tables 4.2.6.8 and 6.1.1.4'
Pt Pt -1.7033 8.3905 'International Tables Vol C Tables 4.2.6.8 and 6.1.1.4'

loop_
_geom_angle_atom_site_label_1
_geom_angle_atom_site_label_2
_geom_angle_atom_site_label_3
_geom_angle
B1 Pt1 B2 77.17(12)
B1 Pt1 P1 94.14(8)
B2 Pt1 P1 169.47(8)
B1 Pt1 P2 166.29(9)
B2 Pt1 P2 89.85(8)
P1 Pt1 P2 99.22(2)
C5 V1 C6 38.22(11)
C5 V1 C8 93.80(16)
C6 V1 C8 92.51(19)
C5 V1 C28 71.09(14)
C6 V1 C28 92.11(16)
C8 V1 C28 37.74(13)
C5 V1 C10 94.18(16)
C6 V1 C10 70.98(19)
C8 V1 C10 37.52(18)
C28 V1 C10 70.97(15)
C5 V1 C11 37.81(12)
C6 V1 C11 71.62(12)
C8 V1 C11 72.31(13)
C28 V1 C11 38.11(12)
C10 V1 C11 94.53(13)
C5 V1 C9 72.06(14)
C6 V1 C9 37.66(16)
C8 V1 C9 70.7(2)
C28 V1 C9 92.26(16)
C10 V1 C9 37.46(19)
C11 V1 C9 94.10(12)
C5 V1 C13 96.43(11)
C6 V1 C13 106.38(13)
C8 V1 C13 159.64(18)
C28 V1 C13 131.46(12)
C10 V1 C13 157.41(13)
C11 V1 C13 106.05(10)
C9 V1 C13 129.36(15)
C5 V1 C20 145.19(11)
C6 V1 C20 164.79(14)
C8 V1 C20 101.18(19)
C28 V1 C20 102.77(16)
C10 V1 C20 116.71(18)
C11 V1 C20 118.78(12)
C9 V1 C20 142.61(14)
C13 V1 C20 61.17(11)
C5 V1 C12 108.53(10)
C6 V1 C12 136.76(12)
C8 V1 C12 122.40(17)
C28 V1 C12 100.83(14)
C10 V1 C12 152.17(18)
C11 V1 C12 93.92(10)
C9 V1 C12 166.38(15)
C13 V1 C12 37.35(10)
C20 V1 C12 37.47(10)
C5 V1 C4 117.27(12)
C6 V1 C4 103.32(13)
C8 V1 C4 145.96(14)
C28 V1 C4 162.92(14)
C10 V1 C4 120.80(13)
C11 V1 C4 141.22(11)
C9 V1 C4 104.41(13)
C13 V1 C4 36.88(10)
C20 V1 C4 61.52(12)
C12 V1 C4 62.83(10)
C5 V1 C7 153.94(13)
C6 V1 C7 130.84(12)
C8 V1 C7 111.69(16)
C28 V1 C7 133.19(15)
C10 V1 C7 102.70(15)
C11 V1 C7 155.21(12)
C9 V1 C7 110.43(13)
C13 V1 C7 61.26(11)
C20 V1 C7 37.00(12)
C12 V1 C7 62.81(11)
C4 V1 C7 36.70(12)
N1 B1 C11 115.7(2)
N1 B1 Pt1 122.9(2)
C11 B1 Pt1 121.44(19)
C16 C1 P2 118.0(2)
C16 C1 H1A 107.8
P2 C1 H1A 107.8
C16 C1 H1B 107.8
P2 C1 H1B 107.8
H1A C1 H1B 107.1
C18 C2 P2 113.7(2)
C18 C2 H2A 108.8
P2 C2 H2A 108.8
C18 C2 H2B 108.8
P2 C2 H2B 108.8
H2A C2 H2B 107.7
C21 C3 P2 115.0(2)
C21 C3 H3A 108.5
P2 C3 H3A 108.5
C21 C3 H3B 108.5
P2 C3 H3B 108.5
H3A C3 H3B 107.5
C13 C4 C7 107.4(3)
C13 C4 V1 70.80(15)
C7 C4 V1 71.78(18)
C13 C4 H4 126.3
C7 C4 H4 126.3
V1 C4 H4 122.8
C11 C5 C6 129.2(3)
C11 C5 V1 72.31(17)
C6 C5 V1 71.66(19)
C11 C5 H5 115.4
C6 C5 H5 115.4
V1 C5 H5 136.2
C9 C6 C5 129.4(4)
C9 C6 V1 71.7(2)
C5 C6 V1 70.11(18)
C9 C6 H6 115.3
C5 C6 H6 115.3
V1 C6 H6 139.9
C4 C7 C20 107.6(3)
C4 C7 V1 71.52(16)
C20 C7 V1 70.80(18)
C4 C7 H7 126.2
C20 C7 H7 126.2
V1 C7 H7 123.2
C10 C8 C28 128.5(5)
C10 C8 V1 71.4(2)
C28 C8 V1 71.3(2)
C10 C8 H8 115.7
C28 C8 H8 115.7
V1 C8 H8 137.4
C10 C9 C6 128.3(4)
C10 C9 V1 71.1(2)
C6 C9 V1 70.66(18)
C10 C9 H9 115.9
C6 C9 H9 115.9
V1 C9 H9 138.7
C8 C10 C9 128.3(4)
C8 C10 V1 71.1(2)
C9 C10 V1 71.4(2)
C8 C10 H10 115.9
C9 C10 H10 115.9
V1 C10 H10 137.5
C5 C11 C28 125.8(3)
C5 C11 B1 118.5(3)
C28 C11 B1 114.7(3)
C5 C11 V1 69.88(16)
C28 C11 V1 70.85(18)
B1 C11 V1 126.98(18)
C2 P2 C3 99.42(13)
C2 P2 C1 102.10(15)
C3 P2 C1 102.12(14)
C2 P2 Pt1 119.15(10)
C3 P2 Pt1 116.27(10)
C1 P2 Pt1 115.08(10)
N2 B2 C12 117.6(2)
N2 B2 Pt1 124.4(2)
C12 B2 Pt1 117.9(2)
C23 P1 C14 102.11(13)
C23 P1 C15 98.90(12)
C14 P1 C15 102.21(13)
C23 P1 Pt1 117.80(9)
C14 P1 Pt1 113.40(9)
C15 P1 Pt1 119.67(9)
B1 N1 C19 123.5(2)
B1 N1 C22 125.6(3)
C19 N1 C22 110.8(2)
C13 C12 C20 104.5(2)
C13 C12 B2 125.2(2)
C20 C12 B2 129.7(3)
C13 C12 V1 70.65(15)
C20 C12 V1 70.78(18)
B2 C12 V1 115.53(18)
C4 C13 C12 110.6(2)
C4 C13 V1 72.32(16)
C12 C13 V1 71.99(16)
C4 C13 H13 124.7
C12 C13 H13 124.7
V1 C13 H13 122.6
C25 C14 P1 117.4(2)
C25 C14 H14A 107.9
P1 C14 H14A 107.9
C25 C14 H14B 107.9
P1 C14 H14B 107.9
H14A C14 H14B 107.2
C17 C15 P1 116.08(19)
C17 C15 H15A 108.3
P1 C15 H15A 108.3
C17 C15 H15B 108.3
P1 C15 H15B 108.3
H15A C15 H15B 107.4
C1 C16 H16A 109.5
C1 C16 H16B 109.5
H16A C16 H16B 109.5
C1 C16 H16C 109.5
H16A C16 H16C 109.5
H16B C16 H16C 109.5
C15 C17 H17A 109.5
C15 C17 H17B 109.5
H17A C17 H17B 109.5
C15 C17 H17C 109.5
H17A C17 H17C 109.5
H17B C17 H17C 109.5
C2 C18 H18A 109.5
C2 C18 H18B 109.5
H18A C18 H18B 109.5
C2 C18 H18C 109.5
H18A C18 H18C 109.5
H18B C18 H18C 109.5
N1 C19 H19A 109.5
N1 C19 H19B 109.5
H19A C19 H19B 109.5
N1 C19 H19C 109.5
H19A C19 H19C 109.5
H19B C19 H19C 109.5
C7 C20 C12 109.9(3)
C7 C20 V1 72.20(18)
C12 C20 V1 71.75(17)
C7 C20 H20 125.0
C12 C20 H20 125.0
V1 C20 H20 122.6
C3 C21 H21A 109.5
C3 C21 H21B 109.5
H21A C21 H21B 109.5
C3 C21 H21C 109.5
H21A C21 H21C 109.5
H21B C21 H21C 109.5
N1 C22 H22A 109.5
N1 C22 H22B 109.5
H22A C22 H22B 109.5
N1 C22 H22C 109.5
H22A C22 H22C 109.5
H22B C22 H22C 109.5
B2 N2 C26 122.5(2)
B2 N2 C27 126.3(3)
C26 N2 C27 111.0(3)
C24 C23 P1 112.75(19)
C24 C23 H23A 109.0
P1 C23 H23A 109.0
C24 C23 H23B 109.0
P1 C23 H23B 109.0
H23A C23 H23B 107.8
C23 C24 H24A 109.5
C23 C24 H24B 109.5
H24A C24 H24B 109.5
C23 C24 H24C 109.5
H24A C24 H24C 109.5
H24B C24 H24C 109.5
C14 C25 H25A 109.5
C14 C25 H25B 109.5
H25A C25 H25B 109.5
C14 C25 H25C 109.5
H25A C25 H25C 109.5
H25B C25 H25C 109.5
N2 C26 H26A 109.5
N2 C26 H26B 109.5
H26A C26 H26B 109.5
N2 C26 H26C 109.5
H26A C26 H26C 109.5
H26B C26 H26C 109.5
N2 C27 H27A 109.5
N2 C27 H27B 109.5
H27A C27 H27B 109.5
N2 C27 H27C 109.5
H27A C27 H27C 109.5
H27B C27 H27C 109.5
C8 C28 C11 130.4(4)
C8 C28 V1 71.0(2)
C11 C28 V1 71.04(18)
C8 C28 H28 114.8
C11 C28 H28 114.8
V1 C28 H28 140.9

loop_
_geom_bond_atom_site_label_1
_geom_bond_atom_site_label_2
_geom_bond_distance
Pt1 B1 2.101(3)
Pt1 B2 2.108(3)
Pt1 P1 2.3411(6)
Pt1 P2 2.3502(7)
V1 C5 2.158(3)
V1 C6 2.179(4)
V1 C8 2.183(4)
V1 C28 2.187(3)
V1 C10 2.188(4)
V1 C11 2.190(3)
V1 C9 2.192(4)
V1 C13 2.224(3)
V1 C20 2.228(3)
V1 C12 2.241(3)
V1 C4 2.243(3)
V1 C7 2.247(3)
B1 N1 1.423(4)
B1 C11 1.607(4)
C1 C16 1.528(4)
C1 P2 1.841(3)
C1 H1A 0.9900
C1 H1B 0.9900
C2 C18 1.520(4)
C2 P2 1.837(3)
C2 H2A 0.9900
C2 H2B 0.9900
C3 C21 1.518(5)
C3 P2 1.838(3)
C3 H3A 0.9900
C3 H3B 0.9900
C4 C13 1.413(4)
C4 C7 1.414(5)
C4 H4 0.9500
C5 C11 1.409(4)
C5 C6 1.420(4)
C5 H5 0.9500
C6 C9 1.411(6)
C6 H6 0.9500
C7 C20 1.420(4)
C7 H7 0.9500
C8 C10 1.406(7)
C8 C28 1.414(5)
C8 H8 0.9500
C9 C10 1.406(7)
C9 H9 0.9500
C10 H10 0.9500
C11 C28 1.429(5)
B2 N2 1.423(4)
B2 C12 1.594(4)
P1 C23 1.843(3)
P1 C14 1.843(3)
P1 C15 1.849(3)
N1 C19 1.457(4)
N1 C22 1.459(4)
C12 C13 1.430(4)
C12 C20 1.436(4)
C13 H13 0.9500
C14 C25 1.530(4)
C14 H14A 0.9900
C14 H14B 0.9900
C15 C17 1.523(4)
C15 H15A 0.9900
C15 H15B 0.9900
C16 H16A 0.9800
C16 H16B 0.9800
C16 H16C 0.9800
C17 H17A 0.9800
C17 H17B 0.9800
C17 H17C 0.9800
C18 H18A 0.9800
C18 H18B 0.9800
C18 H18C 0.9800
C19 H19A 0.9800
C19 H19B 0.9800
C19 H19C 0.9800
C20 H20 0.9500
C21 H21A 0.9800
C21 H21B 0.9800
C21 H21C 0.9800
C22 H22A 0.9800
C22 H22B 0.9800
C22 H22C 0.9800
N2 C26 1.452(4)
N2 C27 1.456(4)
C23 C24 1.522(4)
C23 H23A 0.9900
C23 H23B 0.9900
C24 H24A 0.9800
C24 H24B 0.9800
C24 H24C 0.9800
C25 H25A 0.9800
C25 H25B 0.9800
C25 H25C 0.9800
C26 H26A 0.9800
C26 H26B 0.9800
C26 H26C 0.9800
C27 H27A 0.9800
C27 H27B 0.9800
C27 H27C 0.9800
C28 H28 0.9500

loop_
_geom_torsion_atom_site_label_1
_geom_torsion_atom_site_label_2
_geom_torsion_atom_site_label_3
_geom_torsion_atom_site_label_4
_geom_torsion
B2 Pt1 B1 N1 -112.2(3)
P1 Pt1 B1 N1 73.8(2)
P2 Pt1 B1 N1 -93.2(4)
B2 Pt1 B1 C11 68.1(2)
P1 Pt1 B1 C11 -105.9(2)
P2 Pt1 B1 C11 87.1(4)
C5 V1 C4 C13 -61.48(19)
C6 V1 C4 C13 -99.64(18)
C8 V1 C4 C13 144.8(3)
C28 V1 C4 C13 54.4(5)
C10 V1 C4 C13 -175.2(2)
C11 V1 C4 C13 -22.5(3)
C9 V1 C4 C13 -138.5(2)
C20 V1 C4 C13 78.98(18)
C12 V1 C4 C13 36.41(15)
C7 V1 C4 C13 116.6(2)
C5 V1 C4 C7 -178.05(18)
C6 V1 C4 C7 143.78(19)
C8 V1 C4 C7 28.3(4)
C28 V1 C4 C7 -62.2(5)
C10 V1 C4 C7 68.2(3)
C11 V1 C4 C7 -139.1(2)
C9 V1 C4 C7 105.0(2)
C13 V1 C4 C7 -116.6(2)
C20 V1 C4 C7 -37.59(18)
C12 V1 C4 C7 -80.16(19)
C6 V1 C5 C11 -143.6(3)
C8 V1 C5 C11 -54.4(2)
C28 V1 C5 C11 -23.76(17)
C10 V1 C5 C11 -92.0(2)
C9 V1 C5 C11 -122.7(2)
C13 V1 C5 C11 107.97(17)
C20 V1 C5 C11 61.5(3)
C12 V1 C5 C11 71.67(18)
C4 V1 C5 C11 140.02(16)
C7 V1 C5 C11 137.4(3)
C8 V1 C5 C6 89.2(2)
C28 V1 C5 C6 119.9(2)
C10 V1 C5 C6 51.6(2)
C11 V1 C5 C6 143.6(3)
C9 V1 C5 C6 21.0(2)
C13 V1 C5 C6 -108.4(2)
C20 V1 C5 C6 -154.9(2)
C12 V1 C5 C6 -144.7(2)
C4 V1 C5 C6 -76.4(2)
C7 V1 C5 C6 -79.0(3)
C11 C5 C6 C9 3.7(5)
V1 C5 C6 C9 -43.2(3)
C11 C5 C6 V1 46.8(3)
C5 V1 C6 C9 146.2(3)
C8 V1 C6 C9 53.2(2)
C28 V1 C6 C9 91.0(2)
C10 V1 C6 C9 21.9(2)
C11 V1 C6 C9 123.6(2)
C13 V1 C6 C9 -134.5(2)
C20 V1 C6 C9 -101.0(5)
C12 V1 C6 C9 -160.7(2)
C4 V1 C6 C9 -96.4(2)
C7 V1 C6 C9 -68.6(3)
C8 V1 C6 C5 -93.0(2)
C28 V1 C6 C5 -55.2(2)
C10 V1 C6 C5 -124.2(2)
C11 V1 C6 C5 -22.53(19)
C9 V1 C6 C5 -146.2(3)
C13 V1 C6 C5 79.4(2)
C20 V1 C6 C5 112.8(4)
C12 V1 C6 C5 53.1(3)
C4 V1 C6 C5 117.4(2)
C7 V1 C6 C5 145.2(2)
C13 C4 C7 C20 -0.3(4)
V1 C4 C7 C20 62.0(2)
C13 C4 C7 V1 -62.25(19)
C5 V1 C7 C4 3.9(4)
C6 V1 C7 C4 -49.5(3)
C8 V1 C7 C4 -163.4(2)
C28 V1 C7 C4 159.13(19)
C10 V1 C7 C4 -125.2(2)
C11 V1 C7 C4 101.9(3)
C9 V1 C7 C4 -86.8(2)
C13 V1 C7 C4 37.74(17)
C20 V1 C7 C4 117.0(3)
C12 V1 C7 C4 80.23(19)
C5 V1 C7 C20 -113.1(3)
C6 V1 C7 C20 -166.5(2)
C8 V1 C7 C20 79.6(2)
C28 V1 C7 C20 42.1(3)
C10 V1 C7 C20 117.8(2)
C11 V1 C7 C20 -15.1(4)
C9 V1 C7 C20 156.1(2)
C13 V1 C7 C20 -79.3(2)
C12 V1 C7 C20 -36.80(19)
C4 V1 C7 C20 -117.0(3)
C5 V1 C8 C10 -91.9(3)
C6 V1 C8 C10 -53.7(3)
C28 V1 C8 C10 -143.9(5)
C11 V1 C8 C10 -123.5(3)
C9 V1 C8 C10 -22.4(3)
C13 V1 C8 C10 148.0(4)
C20 V1 C8 C10 119.7(3)
C12 V1 C8 C10 153.3(3)
C4 V1 C8 C10 64.8(5)
C7 V1 C8 C10 82.5(3)
C5 V1 C8 C28 51.9(3)
C6 V1 C8 C28 90.2(3)
C10 V1 C8 C28 143.9(5)
C11 V1 C8 C28 20.4(3)
C9 V1 C8 C28 121.4(3)
C13 V1 C8 C28 -68.1(5)
C20 V1 C8 C28 -96.5(3)
C12 V1 C8 C28 -62.9(3)
C4 V1 C8 C28 -151.3(3)
C7 V1 C8 C28 -133.6(3)
C5 C6 C9 C10 -1.8(6)
V1 C6 C9 C10 -44.4(4)
C5 C6 C9 V1 42.7(3)
C5 V1 C9 C10 123.3(2)
C6 V1 C9 C10 144.5(3)
C8 V1 C9 C10 22.5(2)
C28 V1 C9 C10 54.0(2)
C11 V1 C9 C10 92.1(2)
C13 V1 C9 C10 -153.2(2)
C20 V1 C9 C10 -60.6(3)
C12 V1 C9 C10 -142.0(5)
C4 V1 C9 C10 -122.3(2)
C7 V1 C9 C10 -84.2(2)
C5 V1 C9 C6 -21.2(2)
C8 V1 C9 C6 -122.0(2)
C28 V1 C9 C6 -90.5(2)
C10 V1 C9 C6 -144.5(3)
C11 V1 C9 C6 -52.4(2)
C13 V1 C9 C6 62.3(2)
C20 V1 C9 C6 154.9(2)
C12 V1 C9 C6 73.5(6)
C4 V1 C9 C6 93.2(2)
C7 V1 C9 C6 131.3(2)
C28 C8 C10 C9 0.1(8)
V1 C8 C10 C9 45.6(4)
C28 C8 C10 V1 -45.6(4)
C6 C9 C10 C8 -1.2(7)
V1 C9 C10 C8 -45.5(4)
C6 C9 C10 V1 44.3(4)
C5 V1 C10 C8 90.8(3)
C6 V1 C10 C8 121.7(3)
C28 V1 C10 C8 22.4(3)
C11 V1 C10 C8 52.9(3)
C9 V1 C10 C8 143.7(4)
C13 V1 C10 C8 -151.3(4)
C20 V1 C10 C8 -72.6(3)
C12 V1 C10 C8 -54.4(4)
C4 V1 C10 C8 -143.9(3)
C7 V1 C10 C8 -109.2(3)
C5 V1 C10 C9 -52.9(2)
C6 V1 C10 C9 -22.0(2)
C8 V1 C10 C9 -143.7(4)
C28 V1 C10 C9 -121.3(3)
C11 V1 C10 C9 -90.8(2)
C13 V1 C10 C9 65.0(5)
C20 V1 C10 C9 143.7(2)
C12 V1 C10 C9 161.9(2)
C4 V1 C10 C9 72.4(3)
C7 V1 C10 C9 107.1(2)
C6 C5 C11 C28 -0.6(5)
V1 C5 C11 C28 46.0(3)
C6 C5 C11 B1 -168.6(3)
V1 C5 C11 B1 -122.0(2)
C6 C5 C11 V1 -46.6(3)
N1 B1 C11 C5 -131.0(3)
Pt1 B1 C11 C5 48.7(3)
N1 B1 C11 C28 59.7(4)
Pt1 B1 C11 C28 -120.6(3)
N1 B1 C11 V1 143.6(2)
Pt1 B1 C11 V1 -36.7(3)
C6 V1 C11 C5 22.75(18)
C8 V1 C11 C5 121.6(2)
C28 V1 C11 C5 141.9(3)
C10 V1 C11 C5 91.0(2)
C9 V1 C11 C5 53.4(2)
C13 V1 C11 C5 -79.59(17)
C20 V1 C11 C5 -145.10(17)
C12 V1 C11 C5 -115.56(17)
C4 V1 C11 C5 -65.8(2)
C7 V1 C11 C5 -134.8(3)
C5 V1 C11 C28 -141.9(3)
C6 V1 C11 C28 -119.1(2)
C8 V1 C11 C28 -20.2(3)
C10 V1 C11 C28 -50.9(3)
C9 V1 C11 C28 -88.4(3)
C13 V1 C11 C28 138.6(2)
C20 V1 C11 C28 73.0(2)
C12 V1 C11 C28 102.6(2)
C4 V1 C11 C28 152.4(2)
C7 V1 C11 C28 83.4(3)
C5 V1 C11 B1 111.1(3)
C6 V1 C11 B1 133.9(3)
C8 V1 C11 B1 -127.2(3)
C28 V1 C11 B1 -107.0(4)
C10 V1 C11 B1 -157.9(3)
C9 V1 C11 B1 164.6(3)
C13 V1 C11 B1 31.6(3)
C20 V1 C11 B1 -34.0(3)
C12 V1 C11 B1 -4.4(3)
C4 V1 C11 B1 45.4(3)
C7 V1 C11 B1 -23.6(5)
C18 C2 P2 C3 -171.9(2)
C18 C2 P2 C1 -67.3(2)
C18 C2 P2 Pt1 60.8(2)
C21 C3 P2 C2 170.2(2)
C21 C3 P2 C1 65.6(3)
C21 C3 P2 Pt1 -60.6(3)
C16 C1 P2 C2 -50.7(3)
C16 C1 P2 C3 51.8(3)
C16 C1 P2 Pt1 178.7(3)
B1 Pt1 P2 C2 -143.3(4)
B2 Pt1 P2 C2 -124.77(13)
P1 Pt1 P2 C2 49.84(10)
B1 Pt1 P2 C3 97.8(4)
B2 Pt1 P2 C3 116.27(14)
P1 Pt1 P2 C3 -69.12(11)
B1 Pt1 P2 C1 -21.5(4)
B2 Pt1 P2 C1 -3.04(16)
P1 Pt1 P2 C1 171.57(14)
B1 Pt1 B2 N2 93.3(3)
P1 Pt1 B2 N2 128.2(4)
P2 Pt1 B2 N2 -82.3(2)
B1 Pt1 B2 C12 -90.0(2)
P1 Pt1 B2 C12 -55.1(6)
P2 Pt1 B2 C12 94.5(2)
B1 Pt1 P1 C23 -132.68(13)
B2 Pt1 P1 C23 -166.7(5)
P2 Pt1 P1 C23 44.24(11)
B1 Pt1 P1 C14 108.21(13)
B2 Pt1 P1 C14 74.2(5)
P2 Pt1 P1 C14 -74.88(11)
B1 Pt1 P1 C15 -12.57(13)
B2 Pt1 P1 C15 -46.6(5)
P2 Pt1 P1 C15 164.34(10)
C11 B1 N1 C19 -175.1(3)
Pt1 B1 N1 C19 5.2(4)
C11 B1 N1 C22 8.1(5)
Pt1 B1 N1 C22 -171.6(3)
N2 B2 C12 C13 162.1(3)
Pt1 B2 C12 C13 -14.8(4)
N2 B2 C12 C20 -28.8(5)
Pt1 B2 C12 C20 154.2(3)
N2 B2 C12 V1 -114.4(2)
Pt1 B2 C12 V1 68.7(2)
C5 V1 C12 C13 75.84(18)
C6 V1 C12 C13 44.4(2)
C8 V1 C12 C13 -176.97(18)
C28 V1 C12 C13 149.35(17)
C10 V1 C12 C13 -141.1(3)
C11 V1 C12 C13 111.52(16)
C9 V1 C12 C13 -14.4(6)
C20 V1 C12 C13 -113.7(2)
C4 V1 C12 C13 -35.95(16)
C7 V1 C12 C13 -77.41(18)
C5 V1 C12 C20 -170.41(19)
C6 V1 C12 C20 158.1(2)
C8 V1 C12 C20 -63.2(2)
C28 V1 C12 C20 -96.9(2)
C10 V1 C12 C20 -27.3(4)
C11 V1 C12 C20 -134.7(2)
C9 V1 C12 C20 99.3(6)
C13 V1 C12 C20 113.7(2)
C4 V1 C12 C20 77.8(2)
C7 V1 C12 C20 36.34(19)
C5 V1 C12 B2 -44.7(2)
C6 V1 C12 B2 -76.2(3)
C8 V1 C12 B2 62.4(2)
C28 V1 C12 B2 28.8(2)
C10 V1 C12 B2 98.4(3)
C11 V1 C12 B2 -9.1(2)
C9 V1 C12 B2 -135.0(6)
C13 V1 C12 B2 -120.6(3)
C20 V1 C12 B2 125.7(3)
C4 V1 C12 B2 -156.5(2)
C7 V1 C12 B2 162.0(2)
C7 C4 C13 C12 0.7(3)
V1 C4 C13 C12 -62.19(19)
C7 C4 C13 V1 62.9(2)
C20 C12 C13 C4 -0.8(3)
B2 C12 C13 C4 170.5(2)
V1 C12 C13 C4 62.39(19)
C20 C12 C13 V1 -63.2(2)
B2 C12 C13 V1 108.1(3)
C5 V1 C13 C4 128.19(17)
C6 V1 C13 C4 90.47(18)
C8 V1 C13 C4 -112.1(4)
C28 V1 C13 C4 -161.4(2)
C10 V1 C13 C4 10.7(5)
C11 V1 C13 C4 165.55(17)
C9 V1 C13 C4 56.2(2)
C20 V1 C13 C4 -80.02(18)
C12 V1 C13 C4 -119.5(2)
C7 V1 C13 C4 -37.57(17)
C5 V1 C13 C12 -112.31(16)
C6 V1 C13 C12 -150.04(16)
C8 V1 C13 C12 7.4(4)
C28 V1 C13 C12 -41.9(2)
C10 V1 C13 C12 130.2(5)
C11 V1 C13 C12 -74.95(17)
C9 V1 C13 C12 175.65(18)
C20 V1 C13 C12 39.47(16)
C4 V1 C13 C12 119.5(2)
C7 V1 C13 C12 81.93(17)
C23 P1 C14 C25 49.8(3)
C15 P1 C14 C25 -52.2(3)
Pt1 P1 C14 C25 177.6(2)
C23 P1 C15 C17 -162.8(2)
C14 P1 C15 C17 -58.3(2)
Pt1 P1 C15 C17 67.9(2)
C4 C7 C20 C12 -0.2(4)
V1 C7 C20 C12 62.2(2)
C4 C7 C20 V1 -62.4(2)
C13 C12 C20 C7 0.6(4)
B2 C12 C20 C7 -170.2(3)
V1 C12 C20 C7 -62.5(2)
C13 C12 C20 V1 63.11(18)
B2 C12 C20 V1 -107.7(3)
C5 V1 C20 C7 134.9(2)
C6 V1 C20 C7 42.4(5)
C8 V1 C20 C7 -111.3(2)
C28 V1 C20 C7 -149.9(2)
C10 V1 C20 C7 -75.0(3)
C11 V1 C20 C7 172.84(19)
C9 V1 C20 C7 -38.6(4)
C13 V1 C20 C7 79.5(2)
C12 V1 C20 C7 118.9(3)
C4 V1 C20 C7 37.3(2)
C5 V1 C20 C12 16.1(3)
C6 V1 C20 C12 -76.5(5)
C8 V1 C20 C12 129.80(19)
C28 V1 C20 C12 91.21(19)
C10 V1 C20 C12 166.1(2)
C11 V1 C20 C12 54.0(2)
C9 V1 C20 C12 -157.5(3)
C13 V1 C20 C12 -39.34(17)
C4 V1 C20 C12 -81.6(2)
C7 V1 C20 C12 -118.9(3)
C12 B2 N2 C26 171.1(3)
Pt1 B2 N2 C26 -12.2(4)
C12 B2 N2 C27 -13.4(5)
Pt1 B2 N2 C27 163.3(3)
C14 P1 C23 C24 -178.1(2)
C15 P1 C23 C24 -73.4(2)
Pt1 P1 C23 C24 57.0(2)
C10 C8 C28 C11 3.7(8)
V1 C8 C28 C11 -41.9(4)
C10 C8 C28 V1 45.6(4)
C5 C11 C28 C8 -3.8(6)
B1 C11 C28 C8 164.6(4)
V1 C11 C28 C8 41.9(4)
C5 C11 C28 V1 -45.6(3)
B1 C11 C28 V1 122.8(2)
C5 V1 C28 C8 -123.8(3)
C6 V1 C28 C8 -91.4(3)
C10 V1 C28 C8 -22.3(3)
C11 V1 C28 C8 -147.4(4)
C9 V1 C28 C8 -53.7(3)
C13 V1 C28 C8 154.5(3)
C20 V1 C28 C8 91.8(3)
C12 V1 C28 C8 130.1(3)
C4 V1 C28 C8 113.9(5)
C7 V1 C28 C8 67.4(4)
C5 V1 C28 C11 23.60(18)
C6 V1 C28 C11 56.1(2)
C8 V1 C28 C11 147.4(4)
C10 V1 C28 C11 125.1(3)
C9 V1 C28 C11 93.8(2)
C13 V1 C28 C11 -58.1(3)
C20 V1 C28 C11 -120.7(2)
C12 V1 C28 C11 -82.5(2)
C4 V1 C28 C11 -98.7(5)
C7 V1 C28 C11 -145.17(19)
